data_2226430
loop_
_publ_author_name
'Suwancharoen, Sunisa'
'Tommeurd, Wantanee'
'Phurat, Chuttree'
'Muangsin, Nongnuj'
'Pornpakakul, Surachai'

_publ_section_title
;
 Acanthoic acid
;
_journal_coeditor_code FJ2300
_journal_issue 7
_journal_name_full 'Acta Crystallographica Section E'
_journal_page_first o1531
_journal_paper_doi 10.1107/S1600536810019483
_journal_volume 66
_journal_year 2010
_chemical_formula_iupac 'C20 H30 O2'
_chemical_formula_moiety 'C20 H30 O2'
_chemical_formula_sum 'C20 H30 O2'
_chemical_formula_weight 302.44
_chemical_name_systematic
;
(1<i>R</i>,4a<i>R</i>,7<i>S</i>,8a<i>S</i>,10a<i>S</i>)-1,4a,7-trimethyl-7-
vinyl-1,2,3,4,4a,6,7,8,8a,9,10,10a-dodecahydrophenanthrene-1-carboxylic
acid
;
_space_group_IT_number 78
_symmetry_cell_setting tetragonal
_symmetry_space_group_name_Hall 'P 4cw'
_symmetry_space_group_name_H-M 'P 43'
_audit_creation_method 'WinGX routine CIF_UPDATE'
_cell_angle_alpha 90
_cell_angle_beta 90
_cell_angle_gamma 90
_cell_formula_units_Z 8
_cell_length_a 12.8697(16)
_cell_length_b 12.8697(16)
_cell_length_c 21.768(2)
_cell_measurement_reflns_used 9639
_cell_measurement_temperature 100(2)
_cell_measurement_theta_max 30.24
_cell_measurement_theta_min 1.58
_cell_volume 3605.4(7)
_computing_cell_refinement 'SAINT (Bruker, 2008)'
_computing_data_collection 'APEX2 (Bruker, 2008)'
_computing_data_reduction 'SAINT (Bruker, 2008)'
_computing_molecular_graphics 'ORTEP-3 (Farrugia, 1997)'
_computing_publication_material 'publCIF (Westrip, 2010)'
_computing_structure_refinement 'SHELXL97 (Sheldrick, 2008)'
_computing_structure_solution 'SHELXS97 (Sheldrick, 2008)'
_diffrn_ambient_temperature 100
_diffrn_measured_fraction_theta_full 0.878
_diffrn_measured_fraction_theta_max 0.878
_diffrn_measurement_device_type 'Bruker SMART APEXII CCD area-detector'
_diffrn_measurement_method '\f and \w'
_diffrn_radiation_monochromator graphite
_diffrn_radiation_source Mo
_diffrn_radiation_type MoK\a
_diffrn_radiation_wavelength 0.71073
_diffrn_reflns_av_R_equivalents 0.0496
_diffrn_reflns_limit_h_max 16
_diffrn_reflns_limit_h_min -16
_diffrn_reflns_limit_k_max 17
_diffrn_reflns_limit_k_min -17
_diffrn_reflns_limit_l_max 28
_diffrn_reflns_limit_l_min -25
_diffrn_reflns_number 21616
_diffrn_reflns_theta_full 30.24
_diffrn_reflns_theta_max 30.24
_diffrn_reflns_theta_min 1.58
_exptl_absorpt_coefficient_mu 0.07
_exptl_absorpt_correction_type none
_exptl_crystal_colour colourless
_exptl_crystal_density_diffrn 1.114
_exptl_crystal_density_method 'not measured'
_exptl_crystal_description needle
_exptl_crystal_F_000 1328
_exptl_crystal_size_max 0.40
_exptl_crystal_size_mid 0.20
_exptl_crystal_size_min 0.02
_refine_diff_density_max 0.369
_refine_diff_density_min -0.293
_refine_ls_extinction_method none
_refine_ls_goodness_of_fit_ref 1.024
_refine_ls_hydrogen_treatment constr
_refine_ls_matrix_type full
_refine_ls_number_parameters 405
_refine_ls_number_reflns 4824
_refine_ls_number_restraints 1
_refine_ls_restrained_S_all 1.024
_refine_ls_R_factor_gt 0.0561
_refine_ls_shift/su_max 0.002
_refine_ls_structure_factor_coef Fsqd
_refine_ls_weighting_details 'calc w=1/[\s^2^(Fo^2^)+(0.0853P)^2^+1.0669P] where P=(Fo^2^+2Fc^2^)/3'
_refine_ls_weighting_scheme calc
_refine_ls_wR_factor_ref 0.1575
_reflns_number_gt 3830
_reflns_number_total 4824
_reflns_threshold_expression I>2sigma(I)
_cod_data_source_file fj2300.cif
_cod_data_source_block I
_cod_original_cell_volume 3605.5(7)
_cod_database_code 2226430
_cod_database_fobs_code 2226430

loop_
_symmetry_equiv_pos_as_xyz
'x, y, z'
'-y, x, z+3/4'
'y, -x, z+1/4'
'-x, -y, z+1/2'

loop_
_atom_site_type_symbol
_atom_site_label
_atom_site_fract_x
_atom_site_fract_y
_atom_site_fract_z
_atom_site_U_iso_or_equiv
_atom_site_adp_type
_atom_site_calc_flag
_atom_site_refinement_flags
_atom_site_occupancy
_atom_site_disorder_assembly
_atom_site_disorder_group
C C1 0.2020(3) 0.6538(3) 0.07071(16) 0.0369(7) Uani d . 1 . .
H H1A 0.133 0.6753 0.0833 0.044 Uiso calc R 1 . .
H H1B 0.208 0.6659 0.0269 0.044 Uiso calc R 1 . .
C C2 0.2143(3) 0.5365(3) 0.08320(18) 0.0395(8) Uani d . 1 . .
H H2A 0.1582 0.4991 0.0633 0.047 Uiso calc R 1 . .
H H2B 0.2793 0.5125 0.0657 0.047 Uiso calc R 1 . .
C C3 0.2130(3) 0.5131(3) 0.15123(18) 0.0389(7) Uani d . 1 . .
H H3A 0.2246 0.4393 0.157 0.047 Uiso calc R 1 . .
H H3B 0.1446 0.5293 0.1673 0.047 Uiso calc R 1 . .
C C4 0.2946(2) 0.5735(2) 0.18865(14) 0.0283(6) Uani d . 1 . .
C C5 0.2819(2) 0.6927(2) 0.17370(13) 0.0257(6) Uani d . 1 . .
H H5 0.2117 0.7103 0.1876 0.031 Uiso calc R 1 . .
C C6 0.3540(2) 0.7641(2) 0.21113(15) 0.0332(6) Uani d . 1 . .
H H6A 0.4256 0.7438 0.2041 0.04 Uiso calc R 1 . .
H H6B 0.3393 0.7553 0.2545 0.04 Uiso calc R 1 . .
C C7 0.3407(3) 0.8792(3) 0.19396(17) 0.0384(7) Uani d . 1 . .
H H7A 0.3387 0.9204 0.2313 0.046 Uiso calc R 1 . .
H H7B 0.4005 0.9015 0.1703 0.046 Uiso calc R 1 . .
C C8 0.2417(2) 0.9002(2) 0.15664(15) 0.0309(6) Uani d . 1 . .
H H8 0.182 0.8755 0.1805 0.037 Uiso calc R 1 . .
C C9 0.2483(2) 0.8366(2) 0.09816(14) 0.0307(6) Uani d . 1 . .
C C10 0.2833(2) 0.7217(2) 0.10447(13) 0.0261(6) Uani d . 1 . .
C C11 0.2242(3) 0.8779(3) 0.04395(17) 0.0439(8) Uani d . 1 . .
H H11 0.2322 0.8361 0.0094 0.053 Uiso calc R 1 . .
C C12 0.1851(4) 0.9870(3) 0.03404(18) 0.0535(10) Uani d . 1 . .
H H12A 0.1287 0.9856 0.0045 0.064 Uiso calc R 1 . .
H H12B 0.2406 1.0289 0.0169 0.064 Uiso calc R 1 . .
C C13 0.1463(3) 1.0377(3) 0.09429(18) 0.0481(9) Uani d . 1 . .
C C14 0.2265(3) 1.0152(3) 0.14356(18) 0.0436(8) Uani d . 1 . .
H H14A 0.2055 1.0496 0.1812 0.052 Uiso calc R 1 . .
H H14B 0.2925 1.0447 0.131 0.052 Uiso calc R 1 . .
C C15 0.1282(5) 1.1516(4) 0.0829(2) 0.0853(19) Uani d . 1 . .
H H15 0.0933 1.1636 0.0461 0.102 Uiso calc R 1 . .
C C16 0.1472(8) 1.2286(4) 0.1089(3) 0.123(3) Uani d . 1 . .
H H16A 0.182 1.2263 0.1463 0.147 Uiso calc R 1 . .
H H16B 0.1275 1.2921 0.0922 0.147 Uiso calc R 1 . .
C C17 0.0409(3) 0.9895(4) 0.1120(2) 0.0610(12) Uani d . 1 . .
H H17A 0.0484 0.9156 0.1159 0.092 Uiso calc R 1 . .
H H17B -0.0093 1.0047 0.0806 0.092 Uiso calc R 1 . .
H H17C 0.018 1.0181 0.1504 0.092 Uiso calc R 1 . .
C C18 0.2726(3) 0.5543(3) 0.25738(17) 0.0429(8) Uani d . 1 . .
H H18A 0.2051 0.5811 0.2676 0.064 Uiso calc R 1 . .
H H18B 0.3243 0.5888 0.2817 0.064 Uiso calc R 1 . .
H H18C 0.2745 0.481 0.2656 0.064 Uiso calc R 1 . .
C C19 0.4032(2) 0.5295(2) 0.17572(14) 0.0312(6) Uani d . 1 . .
C C20 0.3915(2) 0.7082(2) 0.07483(14) 0.0332(7) Uani d . 1 . .
H H20A 0.3909 0.7371 0.0342 0.05 Uiso calc R 1 . .
H H20B 0.4083 0.6356 0.0726 0.05 Uiso calc R 1 . .
H H20C 0.4427 0.7434 0.0993 0.05 Uiso calc R 1 . .
O O1 0.42045(17) 0.46242(17) 0.13726(11) 0.0352(5) Uani d . 1 . .
O O2 0.47604(18) 0.5668(2) 0.21170(12) 0.0437(6) Uani d . 1 . .
H H2 0.532 0.5404 0.2027 0.066 Uiso calc R 1 . .
C C1' 0.8991(3) 0.6408(3) 0.09529(17) 0.0415(8) Uani d . 1 . .
H H1'1 0.9703 0.6216 0.086 0.05 Uiso calc R 1 . .
H H1'2 0.8959 0.716 0.0969 0.05 Uiso calc R 1 . .
C C2' 0.8713(3) 0.5981(3) 0.15830(16) 0.0468(9) Uani d . 1 . .
H H2'1 0.9222 0.6216 0.1881 0.056 Uiso calc R 1 . .
H H2'2 0.8039 0.6248 0.1706 0.056 Uiso calc R 1 . .
C C3' 0.8682(3) 0.4805(3) 0.15808(16) 0.0429(8) Uani d . 1 . .
H H3'1 0.8463 0.4564 0.1983 0.051 Uiso calc R 1 . .
H H3'2 0.9377 0.4542 0.1507 0.051 Uiso calc R 1 . .
C C4' 0.7945(2) 0.4360(2) 0.10933(15) 0.0322(6) Uani d . 1 . .
C C5' 0.8256(2) 0.4816(2) 0.04527(14) 0.0271(6) Uani d . 1 . .
H H5' 0.8981 0.4603 0.0397 0.033 Uiso calc R 1 . .
C C6' 0.7679(2) 0.4328(2) -0.00971(15) 0.0316(6) Uani d . 1 . .
H H6'1 0.7876 0.3603 -0.0131 0.038 Uiso calc R 1 . .
H H6'2 0.6937 0.4357 -0.0021 0.038 Uiso calc R 1 . .
C C7' 0.7919(2) 0.4880(2) -0.07080(14) 0.0299(6) Uani d . 1 . .
H H7'1 0.7984 0.4365 -0.1031 0.036 Uiso calc R 1 . .
H H7'2 0.7342 0.5333 -0.0813 0.036 Uiso calc R 1 . .
C C8' 0.8922(2) 0.5526(2) -0.06797(13) 0.0257(6) Uani d . 1 . .
H H8' 0.9494 0.5068 -0.0557 0.031 Uiso calc R 1 . .
C C9' 0.8790(2) 0.6354(2) -0.01921(15) 0.0301(6) Uani d . 1 . .
C C10' 0.8288(2) 0.6029(2) 0.04225(14) 0.0285(6) Uani d . 1 . .
C C11' 0.9096(3) 0.7328(2) -0.02861(17) 0.0402(8) Uani d . 1 . .
H H11' 0.8987 0.7801 0.003 0.048 Uiso calc R 1 . .
C C12' 0.9605(3) 0.7729(3) -0.08629(19) 0.0435(8) Uani d . 1 . .
H H12C 1.018 0.8177 -0.0751 0.052 Uiso calc R 1 . .
H H12D 0.9106 0.8144 -0.109 0.052 Uiso calc R 1 . .
C C13' 1.0012(2) 0.6844(3) -0.12842(16) 0.0355(7) Uani d . 1 . .
C C14' 0.9179(2) 0.5993(2) -0.13061(14) 0.0332(6) Uani d . 1 . .
H H14C 0.8549 0.6283 -0.1481 0.04 Uiso calc R 1 . .
H H14D 0.9414 0.5442 -0.1576 0.04 Uiso calc R 1 . .
C C15' 1.0229(3) 0.7320(3) -0.1906(2) 0.0536(10) Uani d . 1 . .
H H15' 1.0743 0.7829 -0.1908 0.064 Uiso calc R 1 . .
C C16' 0.9827(4) 0.7138(5) -0.2418(2) 0.0762(15) Uani d . 1 . .
H H16C 0.9307 0.664 -0.2453 0.091 Uiso calc R 1 . .
H H16D 1.0047 0.7502 -0.2763 0.091 Uiso calc R 1 . .
C C17' 1.1037(2) 0.6415(3) -0.10289(17) 0.0401(8) Uani d . 1 . .
H H17D 1.1267 0.5847 -0.128 0.06 Uiso calc R 1 . .
H H17E 1.0932 0.6176 -0.0616 0.06 Uiso calc R 1 . .
H H17F 1.1553 0.6954 -0.1031 0.06 Uiso calc R 1 . .
C C18' 0.8066(3) 0.3167(3) 0.10861(19) 0.0447(8) Uani d . 1 . .
H H18D 0.7936 0.2897 0.149 0.067 Uiso calc R 1 . .
H H18E 0.876 0.2989 0.0963 0.067 Uiso calc R 1 . .
H H18F 0.7579 0.2872 0.0801 0.067 Uiso calc R 1 . .
C C19' 0.6819(2) 0.4561(2) 0.12987(15) 0.0318(6) Uani d . 1 . .
C C20' 0.7191(2) 0.6510(2) 0.04652(16) 0.0338(7) Uani d . 1 . .
H H20D 0.723 0.7242 0.0383 0.051 Uiso calc R 1 . .
H H20E 0.6916 0.6401 0.087 0.051 Uiso calc R 1 . .
H H20F 0.6743 0.6185 0.0169 0.051 Uiso calc R 1 . .
O O1' 0.66053(17) 0.4932(2) 0.17988(11) 0.0402(5) Uani d . 1 . .
O O2' 0.61042(16) 0.42401(18) 0.09132(11) 0.0362(5) Uani d . 1 . .
H H2' 0.5527 0.4336 0.1063 0.054 Uiso calc R 1 . .

loop_
_atom_site_aniso_label
_atom_site_aniso_U_11
_atom_site_aniso_U_22
_atom_site_aniso_U_33
_atom_site_aniso_U_12
_atom_site_aniso_U_13
_atom_site_aniso_U_23
C1 0.0352(16) 0.0399(17) 0.0356(17) 0.0035(13) -0.0104(13) -0.0085(13)
C2 0.0300(15) 0.0364(17) 0.052(2) -0.0012(13) -0.0083(14) -0.0164(15)
C3 0.0293(15) 0.0311(15) 0.056(2) -0.0040(12) 0.0048(14) -0.0024(15)
C4 0.0268(13) 0.0308(14) 0.0273(14) 0.0015(11) 0.0060(11) 0.0024(11)
C5 0.0238(12) 0.0294(14) 0.0241(14) 0.0008(10) 0.0007(10) -0.0004(11)
C6 0.0321(15) 0.0382(16) 0.0292(15) -0.0013(12) -0.0035(12) -0.0085(13)
C7 0.0365(16) 0.0379(17) 0.0408(19) -0.0064(13) -0.0014(14) -0.0107(14)
C8 0.0306(14) 0.0302(14) 0.0320(15) -0.0015(11) 0.0090(12) -0.0022(12)
C9 0.0304(14) 0.0284(14) 0.0333(16) 0.0010(11) 0.0095(12) 0.0000(12)
C10 0.0267(13) 0.0283(13) 0.0232(14) 0.0010(10) 0.0013(10) -0.0035(11)
C11 0.056(2) 0.0450(19) 0.0308(17) 0.0130(16) 0.0074(15) 0.0021(14)
C12 0.070(3) 0.050(2) 0.041(2) 0.0220(19) 0.0139(18) 0.0119(17)
C13 0.064(2) 0.0360(17) 0.044(2) 0.0177(16) 0.0181(18) 0.0112(15)
C14 0.054(2) 0.0311(16) 0.046(2) 0.0001(14) 0.0140(16) -0.0039(14)
C15 0.152(5) 0.046(3) 0.057(3) 0.037(3) 0.043(3) 0.019(2)
C16 0.259(10) 0.047(3) 0.063(4) 0.002(4) 0.052(5) 0.001(3)
C17 0.049(2) 0.066(3) 0.068(3) 0.019(2) 0.007(2) 0.017(2)
C18 0.0443(19) 0.0463(19) 0.0381(19) 0.0087(15) 0.0151(15) 0.0136(15)
C19 0.0302(14) 0.0334(15) 0.0301(16) 0.0031(12) 0.0049(12) 0.0063(12)
C20 0.0337(15) 0.0368(16) 0.0290(16) 0.0009(12) 0.0090(12) -0.0002(12)
O1 0.0297(11) 0.0339(11) 0.0420(13) 0.0043(9) 0.0057(9) -0.0020(9)
O2 0.0306(11) 0.0593(16) 0.0413(14) 0.0109(11) -0.0038(10) -0.0125(12)
C1' 0.0365(17) 0.0484(19) 0.0395(18) -0.0164(14) 0.0051(14) -0.0145(15)
C2' 0.0376(18) 0.070(2) 0.0332(18) -0.0149(17) 0.0003(14) -0.0156(17)
C3' 0.0282(15) 0.070(2) 0.0309(17) -0.0012(15) 0.0022(13) -0.0002(16)
C4' 0.0258(14) 0.0394(16) 0.0312(16) 0.0013(12) 0.0038(12) 0.0000(12)
C5' 0.0217(12) 0.0287(13) 0.0309(15) -0.0003(10) 0.0043(11) -0.0007(11)
C6' 0.0336(15) 0.0293(14) 0.0319(16) -0.0072(12) 0.0048(12) -0.0071(12)
C7' 0.0295(14) 0.0318(14) 0.0284(15) -0.0045(11) -0.0005(11) -0.0061(12)
C8' 0.0259(13) 0.0252(13) 0.0261(14) 0.0008(10) 0.0033(11) -0.0027(11)
C9' 0.0251(13) 0.0291(14) 0.0363(16) -0.0030(11) 0.0088(12) -0.0072(12)
C10' 0.0255(13) 0.0261(13) 0.0337(16) -0.0048(10) 0.0063(11) -0.0087(11)
C11' 0.0442(18) 0.0266(15) 0.050(2) -0.0019(13) 0.0177(15) -0.0090(14)
C12' 0.0411(18) 0.0291(16) 0.060(2) -0.0036(13) 0.0171(16) 0.0034(15)
C13' 0.0319(15) 0.0380(16) 0.0366(17) -0.0001(12) 0.0098(13) 0.0089(13)
C14' 0.0330(15) 0.0371(16) 0.0296(15) 0.0026(12) 0.0022(12) 0.0000(12)
C15' 0.045(2) 0.063(2) 0.053(3) 0.0037(17) 0.0147(18) 0.022(2)
C16' 0.079(3) 0.111(4) 0.039(3) 0.004(3) 0.008(2) 0.013(2)
C17' 0.0322(16) 0.0484(19) 0.0398(19) -0.0012(13) 0.0072(14) 0.0047(15)
C18' 0.0447(19) 0.0415(18) 0.048(2) 0.0055(15) 0.0097(16) 0.0135(16)
C19' 0.0259(14) 0.0368(16) 0.0328(16) -0.0006(11) 0.0042(12) 0.0027(12)
C20' 0.0332(15) 0.0296(14) 0.0387(17) 0.0017(12) 0.0126(13) -0.0055(13)
O1' 0.0287(11) 0.0606(15) 0.0312(12) 0.0039(10) 0.0038(9) -0.0057(11)
O2' 0.0251(10) 0.0459(13) 0.0374(12) -0.0053(9) 0.0070(9) -0.0049(10)

loop_
_atom_type_symbol
_atom_type_description
_atom_type_scat_dispersion_real
_atom_type_scat_dispersion_imag
_atom_type_scat_source
C C 0.0033 0.0016 'International Tables Vol C Tables 4.2.6.8 and 6.1.1.4'
H H 0 0 'International Tables Vol C Tables 4.2.6.8 and 6.1.1.4'
O O 0.0106 0.006 'International Tables Vol C Tables 4.2.6.8 and 6.1.1.4'

loop_
_geom_angle_atom_site_label_1
_geom_angle_atom_site_label_2
_geom_angle_atom_site_label_3
_geom_angle_site_symmetry_1
_geom_angle_site_symmetry_3
_geom_angle
_geom_angle_publ_flag
C2 C1 C10 . . 113.6(3) ?
C2 C1 H1A . . 108.9 ?
C10 C1 H1A . . 108.9 ?
C2 C1 H1B . . 108.9 ?
C10 C1 H1B . . 108.9 ?
H1A C1 H1B . . 107.7 ?
C3 C2 C1 . . 111.5(3) ?
C3 C2 H2A . . 109.3 ?
C1 C2 H2A . . 109.3 ?
C3 C2 H2B . . 109.3 ?
C1 C2 H2B . . 109.3 ?
H2A C2 H2B . . 108 ?
C2 C3 C4 . . 114.2(3) ?
C2 C3 H3A . . 108.7 ?
C4 C3 H3A . . 108.7 ?
C2 C3 H3B . . 108.7 ?
C4 C3 H3B . . 108.7 ?
H3A C3 H3B . . 107.6 ?
C19 C4 C3 . . 109.8(3) ?
C19 C4 C18 . . 106.6(2) ?
C3 C4 C18 . . 107.9(3) ?
C19 C4 C5 . . 114.6(2) ?
C3 C4 C5 . . 108.1(2) ?
C18 C4 C5 . . 109.7(2) ?
C6 C5 C10 . . 111.3(2) ?
C6 C5 C4 . . 114.2(2) ?
C10 C5 C4 . . 115.6(2) ?
C6 C5 H5 . . 104.8 ?
C10 C5 H5 . . 104.8 ?
C4 C5 H5 . . 104.8 ?
C5 C6 C7 . . 112.3(2) ?
C5 C6 H6A . . 109.1 ?
C7 C6 H6A . . 109.1 ?
C5 C6 H6B . . 109.1 ?
C7 C6 H6B . . 109.1 ?
H6A C6 H6B . . 107.9 ?
C8 C7 C6 . . 113.0(2) ?
C8 C7 H7A . . 109 ?
C6 C7 H7A . . 109 ?
C8 C7 H7B . . 109 ?
C6 C7 H7B . . 109 ?
H7A C7 H7B . . 107.8 ?
C9 C8 C14 . . 112.0(3) ?
C9 C8 C7 . . 107.7(3) ?
C14 C8 C7 . . 112.1(3) ?
C9 C8 H8 . . 108.3 ?
C14 C8 H8 . . 108.3 ?
C7 C8 H8 . . 108.3 ?
C11 C9 C8 . . 121.1(3) ?
C11 C9 C10 . . 121.8(3) ?
C8 C9 C10 . . 117.1(3) ?
C20 C10 C1 . . 110.3(3) ?
C20 C10 C9 . . 109.4(2) ?
C1 C10 C9 . . 107.5(2) ?
C20 C10 C5 . . 112.8(2) ?
C1 C10 C5 . . 108.5(2) ?
C9 C10 C5 . . 108.1(2) ?
C9 C11 C12 . . 125.2(3) ?
C9 C11 H11 . . 117.4 ?
C12 C11 H11 . . 117.4 ?
C11 C12 C13 . . 112.3(3) ?
C11 C12 H12A . . 109.1 ?
C13 C12 H12A . . 109.1 ?
C11 C12 H12B . . 109.1 ?
C13 C12 H12B . . 109.1 ?
H12A C12 H12B . . 107.9 ?
C15 C13 C14 . . 114.1(4) ?
C15 C13 C17 . . 107.3(4) ?
C14 C13 C17 . . 110.2(3) ?
C15 C13 C12 . . 108.7(3) ?
C14 C13 C12 . . 107.4(3) ?
C17 C13 C12 . . 109.0(4) ?
C13 C14 C8 . . 114.0(3) ?
C13 C14 H14A . . 108.8 ?
C8 C14 H14A . . 108.8 ?
C13 C14 H14B . . 108.8 ?
C8 C14 H14B . . 108.8 ?
H14A C14 H14B . . 107.7 ?
C16 C15 C13 . . 135.5(7) ?
C16 C15 H15 . . 112.2 ?
C13 C15 H15 . . 112.2 ?
C15 C16 H16A . . 120 ?
C15 C16 H16B . . 120 ?
H16A C16 H16B . . 120 ?
C13 C17 H17A . . 109.5 ?
C13 C17 H17B . . 109.5 ?
H17A C17 H17B . . 109.5 ?
C13 C17 H17C . . 109.5 ?
H17A C17 H17C . . 109.5 ?
H17B C17 H17C . . 109.5 ?
C4 C18 H18A . . 109.5 ?
C4 C18 H18B . . 109.5 ?
H18A C18 H18B . . 109.5 ?
C4 C18 H18C . . 109.5 ?
H18A C18 H18C . . 109.5 ?
H18B C18 H18C . . 109.5 ?
O1 C19 O2 . . 122.5(3) ?
O1 C19 C4 . . 123.5(3) ?
O2 C19 C4 . . 114.0(3) ?
C10 C20 H20A . . 109.5 ?
C10 C20 H20B . . 109.5 ?
H20A C20 H20B . . 109.5 ?
C10 C20 H20C . . 109.5 ?
H20A C20 H20C . . 109.5 ?
H20B C20 H20C . . 109.5 ?
C19 O2 H2 . . 109.5 ?
C2' C1' C10' . . 115.0(3) ?
C2' C1' H1'1 . . 108.5 ?
C10' C1' H1'1 . . 108.5 ?
C2' C1' H1'2 . . 108.5 ?
C10' C1' H1'2 . . 108.5 ?
H1'1 C1' H1'2 . . 107.5 ?
C3' C2' C1' . . 111.4(3) ?
C3' C2' H2'1 . . 109.4 ?
C1' C2' H2'1 . . 109.4 ?
C3' C2' H2'2 . . 109.4 ?
C1' C2' H2'2 . . 109.4 ?
H2'1 C2' H2'2 . . 108 ?
C2' C3' C4' . . 113.1(3) ?
C2' C3' H3'1 . . 109 ?
C4' C3' H3'1 . . 109 ?
C2' C3' H3'2 . . 109 ?
C4' C3' H3'2 . . 109 ?
H3'1 C3' H3'2 . . 107.8 ?
C3' C4' C19' . . 108.6(3) ?
C3' C4' C18' . . 108.4(3) ?
C19' C4' C18' . . 105.4(3) ?
C3' C4' C5' . . 108.6(2) ?
C19' C4' C5' . . 115.9(3) ?
C18' C4' C5' . . 109.8(3) ?
C6' C5' C10' . . 112.8(2) ?
C6' C5' C4' . . 114.6(2) ?
C10' C5' C4' . . 114.8(2) ?
C6' C5' H5' . . 104.4 ?
C10' C5' H5' . . 104.4 ?
C4' C5' H5' . . 104.4 ?
C7' C6' C5' . . 112.7(2) ?
C7' C6' H6'1 . . 109 ?
C5' C6' H6'1 . . 109 ?
C7' C6' H6'2 . . 109 ?
C5' C6' H6'2 . . 109 ?
H6'1 C6' H6'2 . . 107.8 ?
C8' C7' C6' . . 112.5(2) ?
C8' C7' H7'1 . . 109.1 ?
C6' C7' H7'1 . . 109.1 ?
C8' C7' H7'2 . . 109.1 ?
C6' C7' H7'2 . . 109.1 ?
H7'1 C7' H7'2 . . 107.8 ?
C9' C8' C14' . . 111.9(2) ?
C9' C8' C7' . . 108.4(2) ?
C14' C8' C7' . . 111.1(2) ?
C9' C8' H8' . . 108.5 ?
C14' C8' H8' . . 108.5 ?
C7' C8' H8' . . 108.5 ?
C11' C9' C8' . . 121.5(3) ?
C11' C9' C10' . . 120.9(3) ?
C8' C9' C10' . . 117.6(2) ?
C20' C10' C9' . . 109.0(3) ?
C20' C10' C1' . . 111.3(2) ?
C9' C10' C1' . . 108.5(2) ?
C20' C10' C5' . . 111.9(2) ?
C9' C10' C5' . . 108.6(2) ?
C1' C10' C5' . . 107.4(3) ?
C9' C11' C12' . . 125.5(3) ?
C9' C11' H11' . . 117.3 ?
C12' C11' H11' . . 117.3 ?
C11' C12' C13' . . 112.8(3) ?
C11' C12' H12C . . 109 ?
C13' C12' H12C . . 109 ?
C11' C12' H12D . . 109 ?
C13' C12' H12D . . 109 ?
H12C C12' H12D . . 107.8 ?
C15' C13' C17' . . 108.1(3) ?
C15' C13' C14' . . 113.0(3) ?
C17' C13' C14' . . 110.8(3) ?
C15' C13' C12' . . 107.1(3) ?
C17' C13' C12' . . 109.9(3) ?
C14' C13' C12' . . 107.8(3) ?
C8' C14' C13' . . 113.9(3) ?
C8' C14' H14C . . 108.8 ?
C13' C14' H14C . . 108.8 ?
C8' C14' H14D . . 108.8 ?
C13' C14' H14D . . 108.8 ?
H14C C14' H14D . . 107.7 ?
C16' C15' C13' . . 130.2(4) ?
C16' C15' H15' . . 114.9 ?
C13' C15' H15' . . 114.9 ?
C15' C16' H16C . . 120 ?
C15' C16' H16D . . 120 ?
H16C C16' H16D . . 120 ?
C13' C17' H17D . . 109.5 ?
C13' C17' H17E . . 109.5 ?
H17D C17' H17E . . 109.5 ?
C13' C17' H17F . . 109.5 ?
H17D C17' H17F . . 109.5 ?
H17E C17' H17F . . 109.5 ?
C4' C18' H18D . . 109.5 ?
C4' C18' H18E . . 109.5 ?
H18D C18' H18E . . 109.5 ?
C4' C18' H18F . . 109.5 ?
H18D C18' H18F . . 109.5 ?
H18E C18' H18F . . 109.5 ?
O1' C19' O2' . . 122.4(3) ?
O1' C19' C4' . . 122.5(3) ?
O2' C19' C4' . . 114.9(3) ?
C10' C20' H20D . . 109.5 ?
C10' C20' H20E . . 109.5 ?
H20D C20' H20E . . 109.5 ?
C10' C20' H20F . . 109.5 ?
H20D C20' H20F . . 109.5 ?
H20E C20' H20F . . 109.5 ?
C19' O2' H2' . . 109.5 ?

loop_
_geom_bond_atom_site_label_1
_geom_bond_atom_site_label_2
_geom_bond_site_symmetry_2
_geom_bond_distance
_geom_bond_publ_flag
C1 C2 . 1.542(5) ?
C1 C10 . 1.548(4) ?
C1 H1A . 0.97 ?
C1 H1B . 0.97 ?
C2 C3 . 1.511(6) ?
C2 H2A . 0.97 ?
C2 H2B . 0.97 ?
C3 C4 . 1.540(4) ?
C3 H3A . 0.97 ?
C3 H3B . 0.97 ?
C4 C19 . 1.534(4) ?
C4 C18 . 1.543(4) ?
C4 C5 . 1.577(4) ?
C5 C6 . 1.539(4) ?
C5 C10 . 1.553(4) ?
C5 H5 . 0.98 ?
C6 C7 . 1.537(5) ?
C6 H6A . 0.97 ?
C6 H6B . 0.97 ?
C7 C8 . 1.535(5) ?
C7 H7A . 0.97 ?
C7 H7B . 0.97 ?
C8 C9 . 1.515(4) ?
C8 C14 . 1.520(4) ?
C8 H8 . 0.98 ?
C9 C11 . 1.331(5) ?
C9 C10 . 1.552(4) ?
C10 C20 . 1.545(4) ?
C11 C12 . 1.507(5) ?
C11 H11 . 0.93 ?
C12 C13 . 1.548(5) ?
C12 H12A . 0.97 ?
C12 H12B . 0.97 ?
C13 C15 . 1.505(5) ?
C13 C14 . 1.516(6) ?
C13 C17 . 1.540(6) ?
C14 H14A . 0.97 ?
C14 H14B . 0.97 ?
C15 C16 . 1.167(8) ?
C15 H15 . 0.93 ?
C16 H16A . 0.93 ?
C16 H16B . 0.93 ?
C17 H17A . 0.96 ?
C17 H17B . 0.96 ?
C17 H17C . 0.96 ?
C18 H18A . 0.96 ?
C18 H18B . 0.96 ?
C18 H18C . 0.96 ?
C19 O1 . 1.223(4) ?
C19 O2 . 1.313(4) ?
C20 H20A . 0.96 ?
C20 H20B . 0.96 ?
C20 H20C . 0.96 ?
O2 H2 . 0.82 ?
C1' C2' . 1.520(5) ?
C1' C10' . 1.545(4) ?
C1' H1'1 . 0.97 ?
C1' H1'2 . 0.97 ?
C2' C3' . 1.514(6) ?
C2' H2'1 . 0.97 ?
C2' H2'2 . 0.97 ?
C3' C4' . 1.534(5) ?
C3' H3'1 . 0.97 ?
C3' H3'2 . 0.97 ?
C4' C19' . 1.538(4) ?
C4' C18' . 1.544(5) ?
C4' C5' . 1.565(4) ?
C5' C6' . 1.542(4) ?
C5' C10' . 1.563(4) ?
C5' H5' . 0.98 ?
C6' C7' . 1.539(4) ?
C6' H6'1 . 0.97 ?
C6' H6'2 . 0.97 ?
C7' C8' . 1.536(4) ?
C7' H7'1 . 0.97 ?
C7' H7'2 . 0.97 ?
C8' C9' . 1.514(4) ?
C8' C14' . 1.526(4) ?
C8' H8' . 0.98 ?
C9' C11' . 1.329(4) ?
C9' C10' . 1.544(4) ?
C10' C20' . 1.545(4) ?
C11' C12' . 1.507(5) ?
C11' H11' . 0.93 ?
C12' C13' . 1.553(5) ?
C12' H12C . 0.97 ?
C12' H12D . 0.97 ?
C13' C15' . 1.511(5) ?
C13' C17' . 1.534(5) ?
C13' C14' . 1.534(5) ?
C14' H14C . 0.97 ?
C14' H14D . 0.97 ?
C15' C16' . 1.251(7) ?
C15' H15' . 0.93 ?
C16' H16C . 0.93 ?
C16' H16D . 0.93 ?
C17' H17D . 0.96 ?
C17' H17E . 0.96 ?
C17' H17F . 0.96 ?
C18' H18D . 0.96 ?
C18' H18E . 0.96 ?
C18' H18F . 0.96 ?
C19' O1' . 1.220(4) ?
C19' O2' . 1.312(4) ?
C20' H20D . 0.96 ?
C20' H20E . 0.96 ?
C20' H20F . 0.96 ?
O2' H2' . 0.82 ?

loop_
_geom_hbond_atom_site_label_D
_geom_hbond_atom_site_label_H
_geom_hbond_atom_site_label_A
_geom_hbond_site_symmetry_A
_geom_hbond_distance_DH
_geom_hbond_distance_HA
_geom_hbond_distance_DA
_geom_hbond_angle_DHA
O2' H2' O1 . 0.82 1.87 2.687(3) 177
O2 H2 O1' . 0.82 1.83 2.649(3) 175

loop_
_geom_torsion_atom_site_label_1
_geom_torsion_atom_site_label_2
_geom_torsion_atom_site_label_3
_geom_torsion_atom_site_label_4
_geom_torsion_site_symmetry_1
_geom_torsion_site_symmetry_2
_geom_torsion_site_symmetry_3
_geom_torsion_site_symmetry_4
_geom_torsion
_geom_torsion_publ_flag
C10 C1 C2 C3 . . . . 54.8(4) ?
C1 C2 C3 C4 . . . . -55.4(4) ?
C2 C3 C4 C19 . . . . -72.7(3) ?
C2 C3 C4 C18 . . . . 171.5(3) ?
C2 C3 C4 C5 . . . . 52.9(3) ?
C19 C4 C5 C6 . . . . -61.0(3) ?
C3 C4 C5 C6 . . . . 176.2(3) ?
C18 C4 C5 C6 . . . . 58.8(3) ?
C19 C4 C5 C10 . . . . 70.1(3) ?
C3 C4 C5 C10 . . . . -52.7(3) ?
C18 C4 C5 C10 . . . . -170.1(3) ?
C10 C5 C6 C7 . . . . 45.5(3) ?
C4 C5 C6 C7 . . . . 178.7(2) ?
C5 C6 C7 C8 . . . . 14.7(4) ?
C6 C7 C8 C9 . . . . -59.8(3) ?
C6 C7 C8 C14 . . . . 176.4(3) ?
C14 C8 C9 C11 . . . . -11.1(4) ?
C7 C8 C9 C11 . . . . -134.9(3) ?
C14 C8 C9 C10 . . . . 169.4(3) ?
C7 C8 C9 C10 . . . . 45.6(3) ?
C2 C1 C10 C20 . . . . 71.9(4) ?
C2 C1 C10 C9 . . . . -169.0(3) ?
C2 C1 C10 C5 . . . . -52.2(3) ?
C11 C9 C10 C20 . . . . 68.8(4) ?
C8 C9 C10 C20 . . . . -111.7(3) ?
C11 C9 C10 C1 . . . . -51.0(4) ?
C8 C9 C10 C1 . . . . 128.5(3) ?
C11 C9 C10 C5 . . . . -168.0(3) ?
C8 C9 C10 C5 . . . . 11.6(3) ?
C6 C5 C10 C20 . . . . 62.5(3) ?
C4 C5 C10 C20 . . . . -70.0(3) ?
C6 C5 C10 C1 . . . . -174.9(2) ?
C4 C5 C10 C1 . . . . 52.6(3) ?
C6 C5 C10 C9 . . . . -58.7(3) ?
C4 C5 C10 C9 . . . . 168.9(2) ?
C8 C9 C11 C12 . . . . -2.4(6) ?
C10 C9 C11 C12 . . . . 177.1(3) ?
C9 C11 C12 C13 . . . . -16.0(6) ?
C11 C12 C13 C15 . . . . 169.3(4) ?
C11 C12 C13 C14 . . . . 45.4(5) ?
C11 C12 C13 C17 . . . . -74.0(4) ?
C15 C13 C14 C8 . . . . 177.8(3) ?
C17 C13 C14 C8 . . . . 57.1(4) ?
C12 C13 C14 C8 . . . . -61.6(4) ?
C9 C8 C14 C13 . . . . 44.4(4) ?
C7 C8 C14 C13 . . . . 165.6(3) ?
C14 C13 C15 C16 . . . . -15.6(10) ?
C17 C13 C15 C16 . . . . 106.8(9) ?
C12 C13 C15 C16 . . . . -135.4(8) ?
C3 C4 C19 O1 . . . . 5.7(4) ?
C18 C4 C19 O1 . . . . 122.2(3) ?
C5 C4 C19 O1 . . . . -116.2(3) ?
C3 C4 C19 O2 . . . . -171.4(3) ?
C18 C4 C19 O2 . . . . -54.8(3) ?
C5 C4 C19 O2 . . . . 66.8(3) ?
C10' C1' C2' C3' . . . . 54.7(4) ?
C1' C2' C3' C4' . . . . -55.4(4) ?
C2' C3' C4' C19' . . . . -72.1(3) ?
C2' C3' C4' C18' . . . . 173.9(3) ?
C2' C3' C4' C5' . . . . 54.7(3) ?
C3' C4' C5' C6' . . . . 172.2(3) ?
C19' C4' C5' C6' . . . . -65.4(3) ?
C18' C4' C5' C6' . . . . 53.8(3) ?
C3' C4' C5' C10' . . . . -55.0(3) ?
C19' C4' C5' C10' . . . . 67.5(3) ?
C18' C4' C5' C10' . . . . -173.3(3) ?
C10' C5' C6' C7' . . . . 39.9(3) ?
C4' C5' C6' C7' . . . . 173.7(2) ?
C5' C6' C7' C8' . . . . 19.4(4) ?
C6' C7' C8' C9' . . . . -61.1(3) ?
C6' C7' C8' C14' . . . . 175.6(2) ?
C14' C8' C9' C11' . . . . -13.8(4) ?
C7' C8' C9' C11' . . . . -136.6(3) ?
C14' C8' C9' C10' . . . . 166.3(3) ?
C7' C8' C9' C10' . . . . 43.5(3) ?
C11' C9' C10' C20' . . . . 71.0(4) ?
C8' C9' C10' C20' . . . . -109.2(3) ?
C11' C9' C10' C1' . . . . -50.4(4) ?
C8' C9' C10' C1' . . . . 129.4(3) ?
C11' C9' C10' C5' . . . . -166.9(3) ?
C8' C9' C10' C5' . . . . 13.0(3) ?
C2' C1' C10' C20' . . . . 70.8(4) ?
C2' C1' C10' C9' . . . . -169.3(3) ?
C2' C1' C10' C5' . . . . -52.1(4) ?
C6' C5' C10' C20' . . . . 64.1(3) ?
C4' C5' C10' C20' . . . . -69.6(3) ?
C6' C5' C10' C9' . . . . -56.3(3) ?
C4' C5' C10' C9' . . . . 170.0(2) ?
C6' C5' C10' C1' . . . . -173.5(2) ?
C4' C5' C10' C1' . . . . 52.8(3) ?
C8' C9' C11' C12' . . . . -0.6(6) ?
C10' C9' C11' C12' . . . . 179.2(3) ?
C9' C11' C12' C13' . . . . -15.2(5) ?
C11' C12' C13' C15' . . . . 165.0(3) ?
C11' C12' C13' C17' . . . . -77.8(4) ?
C11' C12' C13' C14' . . . . 43.1(4) ?
C9' C8' C14' C13' . . . . 45.2(3) ?
C7' C8' C14' C13' . . . . 166.5(3) ?
C15' C13' C14' C8' . . . . -178.1(3) ?
C17' C13' C14' C8' . . . . 60.3(4) ?
C12' C13' C14' C8' . . . . -60.0(4) ?
C17' C13' C15' C16' . . . . 124.4(5) ?
C14' C13' C15' C16' . . . . 1.3(6) ?
C12' C13' C15' C16' . . . . -117.2(5) ?
C3' C4' C19' O1' . . . . -6.0(4) ?
C18' C4' C19' O1' . . . . 110.0(4) ?
C5' C4' C19' O1' . . . . -128.4(3) ?
C3' C4' C19' O2' . . . . 178.4(3) ?
C18' C4' C19' O2' . . . . -65.6(3) ?
C5' C4' C19' O2' . . . . 55.9(4) ?
